data_2108335
loop_
_publ_author_name
'Kutniewska, Sylwia E.'
'Jarzembska, Katarzyna N.'
'Kami\'nski, Rados\/law'
'Stasyuk, Anton J.'
'Gryko, Daniel T.'
'Cyra\'nski, Micha\/l K.'

_publ_section_title
;
 Structural, energetic and spectroscopic studies of new luminescent
 complexes based on 2-(2'-hydroxyphenyl)imidazo[1,2-<i>a</i>]pyridines and
 1,2-phenylenediboronic acid
;
_journal_coeditor_code DK5074SUP1
_journal_issue 6
_journal_name_full 'Acta Crystallographica Section B'
_journal_page_first 725
_journal_page_last 737
_journal_paper_doi 10.1107/S2052520618015469
_journal_volume 74
_journal_year 2018
_chemical_formula_moiety 'C14 H12 N2 O2'
_chemical_formula_sum 'C14 H12 N2 O2'
_chemical_formula_weight 240.3
_space_group_IT_number 61
_symmetry_cell_setting orthorhombic
_symmetry_Int_Tables_number 61
_symmetry_space_group_name_Hall '-P 2ac 2ab'
_symmetry_space_group_name_H-M 'P b c a'
_cell_angle_alpha 90
_cell_angle_beta 90
_cell_angle_gamma 90
_cell_formula_units_Z 8
_cell_length_a 14.5448(2)
_cell_length_b 6.5214(4)
_cell_length_c 23.8246(6)
_cell_measurement_reflns_used 9422
_cell_measurement_temperature 100
_cell_measurement_theta_max 76.92
_cell_measurement_theta_min 3.71
_cell_volume 2259.82(15)
_diffrn_ambient_temperature 100
_diffrn_detector 'PHOTON 100'
_diffrn_measured_fraction_theta_full 0.98
_diffrn_measured_fraction_theta_max 0.97
_diffrn_measurement_device '\k-geometry diffractometer'
_diffrn_measurement_device_type 'Bruker D8 VENTURE'
_diffrn_measurement_method '\f or \w oscillation scans'
_diffrn_radiation_monochromator 'multi-layer optics'
_diffrn_radiation_probe x-ray
_diffrn_radiation_type Cuk\a
_diffrn_radiation_wavelength 1.54184
_diffrn_reflns_av_R_equivalents 0.042
_diffrn_reflns_av_unetI/netI 0.0235
_diffrn_reflns_limit_h_max 18
_diffrn_reflns_limit_h_min -16
_diffrn_reflns_limit_k_max 8
_diffrn_reflns_limit_k_min -7
_diffrn_reflns_limit_l_max 20
_diffrn_reflns_limit_l_min -30
_diffrn_reflns_number 18355
_diffrn_reflns_theta_full 76.14
_diffrn_reflns_theta_max 77.37
_diffrn_reflns_theta_min 3.71
_diffrn_source 'microfocus source'
_exptl_absorpt_coefficient_mu 0.786
_exptl_absorpt_correction_T_max 0.754
_exptl_absorpt_correction_T_min 0.690
_exptl_absorpt_correction_type multi-scan
_exptl_absorpt_process_details
;
  Bruker AXS SADABS-2014/5, Apex3, Madison, Wisconsin, USA, 2015
;
_exptl_crystal_colour colourless
_exptl_crystal_density_diffrn 1.4124
_exptl_crystal_description block
_exptl_crystal_F_000 1008
_exptl_crystal_size_max 0.197
_exptl_crystal_size_mid 0.140
_exptl_crystal_size_min 0.113
_refine_diff_density_max 0.25
_refine_diff_density_min -0.32
_refine_ls_extinction_method none
_refine_ls_goodness_of_fit_gt 1.83
_refine_ls_goodness_of_fit_ref 1.70
_refine_ls_hydrogen_treatment refall
_refine_ls_number_constraints 600
_refine_ls_number_parameters 199
_refine_ls_number_reflns 2331
_refine_ls_number_restraints 12
_refine_ls_R_factor_all 0.0479
_refine_ls_R_factor_gt 0.0328
_refine_ls_shift/su_max 0.0146
_refine_ls_shift/su_mean 0.0021
_refine_ls_structure_factor_coef Fsqd
_refine_ls_weighting_details w=1/(\s^2^(I)+0.0004I^2^)
_refine_ls_weighting_scheme sigma
_refine_ls_wR_factor_gt 0.0707
_refine_ls_wR_factor_ref 0.0751
_reflns_number_gt 1831
_reflns_number_total 2331
_reflns_threshold_expression I>3\s(I)
_cod_data_source_file dk5074sup1.cif
_cod_data_source_block b
_cod_depositor_comments
;
The following automatic conversions were performed:

'_diffrn_radiation_probe' value 'X-ray' changed to 'x-ray' according
to
/home/data/users/saulius/crontab/automatic-downloads/rss-feeds/IUCr/lib/dictionaries/cif_core.dic
dictionary named 'cif_core.dic' version 2.4.2 from 2011-04-26.

Automatic conversion script
Id: cif_fix_values 4973 2017-02-22 13:04:09Z antanas 
;
_cod_database_code 2108335

loop_
_space_group_symop_id
_space_group_symop_operation_xyz
1 x,y,z
2 -x+1/2,-y,z+1/2
3 -x,y+1/2,-z+1/2
4 x+1/2,-y+1/2,-z
5 -x,-y,-z
6 x+1/2,y,-z+1/2
7 x,-y+1/2,z+1/2
8 -x+1/2,y+1/2,z

loop_
_atom_site_label
_atom_site_type_symbol
_atom_site_fract_x
_atom_site_fract_y
_atom_site_fract_z
_atom_site_adp_type
_atom_site_U_iso_or_equiv
_atom_site_site_symmetry_multiplicity
_atom_site_occupancy
_atom_site_calc_flag
O1 O 0.04817(7) 0.30245(14) 0.10446(4) Uani 0.0191(3) 8 1 d
O2 O 0.12775(7) 0.28056(14) -0.09012(4) Uani 0.0197(3) 8 1 d
N1 N 0.10048(7) 0.61288(17) 0.16520(4) Uani 0.0164(3) 8 1 d
N2 N 0.14932(7) 0.93075(16) 0.18284(4) Uani 0.0160(3) 8 1 d
C1 C 0.11032(8) 0.7527(2) 0.20507(6) Uani 0.0167(4) 8 1 d
C2 C 0.09013(9) 0.7473(2) 0.26316(6) Uani 0.0211(4) 8 1 d
C3 C 0.11129(9) 0.9131(2) 0.29580(6) Uani 0.0224(4) 8 1 d
C4 C 0.15087(10) 1.0921(2) 0.27128(6) Uani 0.0224(4) 8 1 d
C5 C 0.16851(9) 1.0995(2) 0.21510(6) Uani 0.0202(4) 8 1 d
C6 C 0.16468(9) 0.8963(2) 0.12662(5) Uani 0.0157(4) 8 1 d
C7 C 0.13363(9) 0.69904(19) 0.11647(5) Uani 0.0143(4) 8 1 d
C8 C 0.13111(8) 0.58662(19) 0.06352(5) Uani 0.0137(4) 8 1 d
C9 C 0.17093(9) 0.66836(19) 0.01462(6) Uani 0.0154(4) 8 1 d
C10 C 0.16879(9) 0.5650(2) -0.03598(5) Uani 0.0158(4) 8 1 d
C11 C 0.12562(9) 0.37264(19) -0.03903(5) Uani 0.0152(4) 8 1 d
C12 C 0.08560(9) 0.28767(20) 0.00845(5) Uani 0.0152(4) 8 1 d
C13 C 0.08811(8) 0.3931(2) 0.05965(5) Uani 0.0148(4) 8 1 d
C14 C 0.08758(11) 0.0821(2) -0.09476(6) Uani 0.0230(4) 8 1 d
H2 H 0.0578(9) 0.6088(12) 0.2786(6) Uiso 0.0253 8 1 d
H3 H 0.0983(10) 0.913(2) 0.34054(14) Uiso 0.0269 8 1 d
H4 H 0.1692(9) 1.2211(14) 0.2976(5) Uiso 0.0269 8 1 d
H5 H 0.1954(9) 1.2334(13) 0.1938(5) Uiso 0.0242 8 1 d
H6 H 0.1945(8) 1.0110(15) 0.0993(4) Uiso 0.0188 8 1 d
H9 H 0.2060(8) 0.8147(10) 0.0166(6) Uiso 0.0185 8 1 d
H10 H 0.2018(8) 0.627(2) -0.0730(3) Uiso 0.0189 8 1 d
H12 H 0.0532(8) 0.1383(9) 0.0075(5) Uiso 0.0182 8 1 d
H14a H 0.1024(9) 0.035(2) -0.1371(2) Uiso 0.0276 8 1 d
H14b H 0.1219(9) -0.0249(18) -0.0674(5) Uiso 0.0276 8 1 d
H14c H 0.0148(2) 0.085(2) -0.0867(6) Uiso 0.0276 8 1 d
H15 H 0.0603(12) 0.395(2) 0.1366(5) Uiso 0.0286 8 1 d

loop_
_atom_site_aniso_label
_atom_site_aniso_type_symbol
_atom_site_aniso_U_11
_atom_site_aniso_U_22
_atom_site_aniso_U_33
_atom_site_aniso_U_12
_atom_site_aniso_U_13
_atom_site_aniso_U_23
O1 O 0.0229(5) 0.0157(5) 0.0186(5) -0.0042(4) 0.0044(4) 0.0019(4)
O2 O 0.0247(5) 0.0184(5) 0.0161(5) -0.0009(4) -0.0015(4) 0.0009(4)
N1 N 0.0187(6) 0.0157(6) 0.0148(5) -0.0019(4) 0.0019(4) 0.0017(4)
N2 N 0.0146(5) 0.0156(5) 0.0177(6) -0.0003(4) 0.0002(4) -0.0005(4)
C1 C 0.0160(6) 0.0181(7) 0.0159(7) -0.0016(5) 0.0022(5) 0.0012(5)
C2 C 0.0204(7) 0.0278(8) 0.0151(7) -0.0016(6) 0.0028(6) -0.0008(6)
C3 C 0.0208(7) 0.0299(8) 0.0166(7) -0.0009(6) 0.0016(6) -0.0027(6)
C4 C 0.0212(7) 0.0259(8) 0.0202(7) -0.0024(6) 0.0007(6) -0.0063(6)
C5 C 0.0208(7) 0.0191(7) 0.0207(7) -0.0035(6) 0.0020(5) -0.0037(6)
C6 C 0.0165(6) 0.0140(7) 0.0165(6) -0.0028(5) 0.0008(5) 0.0019(5)
C7 C 0.0149(6) 0.0138(6) 0.0142(6) 0.0001(5) 0.0010(5) 0.0013(5)
C8 C 0.0137(6) 0.0122(6) 0.0152(6) -0.0017(5) 0.0000(5) 0.0020(5)
C9 C 0.0169(6) 0.0145(6) 0.0149(6) -0.0027(5) 0.0007(5) 0.0018(5)
C10 C 0.0175(6) 0.0152(6) 0.0146(6) -0.0008(5) 0.0004(5) 0.0013(5)
C11 C 0.0163(6) 0.0145(6) 0.0147(6) 0.0003(5) -0.0009(5) 0.0006(5)
C12 C 0.0173(6) 0.0134(6) 0.0149(7) -0.0018(5) 0.0005(5) 0.0015(5)
C13 C 0.0152(6) 0.0138(6) 0.0155(6) -0.0005(5) 0.0002(5) 0.0011(5)
C14 C 0.0306(8) 0.0201(7) 0.0183(7) -0.0021(6) -0.0024(6) -0.0015(6)

loop_
_atom_type_symbol
_atom_type_scat_dispersion_real
_atom_type_scat_dispersion_imag
_atom_type_scat_source
_atom_type_scat_versus_stol_list
C 0.0181 0.0091 'International Tables Vol C tables 4.2.6.8 and 6.1.1.1'
;
 stol     0.00    0.05    0.10    0.15    0.20    0.25    0.30    0.35    0.40
  f      6.000   5.755   5.129   4.349   3.605   2.992   2.530   2.198   1.966
 stol     0.45    0.50    0.55    0.60    0.65    0.70    0.75    0.80    0.85
  f      1.805   1.690   1.604   1.535   1.476   1.422   1.369   1.317   1.265
 stol     0.90    0.95    1.00    1.05    1.10    1.15    1.20    1.25    1.30
  f      1.213   1.161   1.109   1.058   1.007   0.958   0.910   0.863   0.818
 stol     1.35    1.40    1.45    1.50    1.55    1.60    1.65    1.70    1.75
  f      0.775   0.734   0.694   0.656   0.621   0.587   0.554   0.524   0.495
;
H 0.0000 0.0000 'International Tables Vol C tables 4.2.6.8 and 6.1.1.1'
;
 stol     0.00    0.05    0.10    0.15    0.20    0.25    0.30    0.35    0.40
  f      1.000   0.943   0.801   0.628   0.469   0.341   0.246   0.178   0.130
 stol     0.45    0.50    0.55    0.60    0.65    0.70    0.75    0.80    0.85
  f      0.096   0.071   0.054   0.041   0.032   0.025   0.020   0.016   0.013
 stol     0.90    0.95    1.00    1.05    1.10    1.15    1.20    1.25    1.30
  f      0.011   0.009   0.007   0.006   0.005   0.004   0.004   0.003   0.003
 stol     1.35    1.40    1.45    1.50    1.55    1.60    1.65    1.70    1.75
  f      0.002   0.002   0.002   0.002   0.001   0.001   0.001   0.001   0.001
;
N 0.0311 0.0180 'International Tables Vol C tables 4.2.6.8 and 6.1.1.1'
;
 stol     0.00    0.05    0.10    0.15    0.20    0.25    0.30    0.35    0.40
  f      7.000   6.781   6.197   5.420   4.612   3.881   3.273   2.795   2.432
 stol     0.45    0.50    0.55    0.60    0.65    0.70    0.75    0.80    0.85
  f      2.162   1.963   1.816   1.706   1.621   1.552   1.494   1.443   1.395
 stol     0.90    0.95    1.00    1.05    1.10    1.15    1.20    1.25    1.30
  f      1.349   1.304   1.260   1.216   1.172   1.128   1.085   1.042   1.000
 stol     1.35    1.40    1.45    1.50    1.55    1.60    1.65    1.70    1.75
  f      0.958   0.917   0.878   0.839   0.802   0.766   0.731   0.697   0.665
;
O 0.0492 0.0322 'International Tables Vol C tables 4.2.6.8 and 6.1.1.1'
;
 stol     0.00    0.05    0.10    0.15    0.20    0.25    0.30    0.35    0.40
  f      8.000   7.800   7.253   6.493   5.658   4.855   4.142   3.544   3.059
 stol     0.45    0.50    0.55    0.60    0.65    0.70    0.75    0.80    0.85
  f      2.675   2.377   2.147   1.971   1.835   1.728   1.644   1.574   1.516
 stol     0.90    0.95    1.00    1.05    1.10    1.15    1.20    1.25    1.30
  f      1.465   1.419   1.376   1.335   1.295   1.256   1.217   1.179   1.141
 stol     1.35    1.40    1.45    1.50    1.55    1.60    1.65    1.70    1.75
  f      1.103   1.066   1.029   0.993   0.957   0.922   0.888   0.854   0.821
;

loop_
_geom_angle_atom_site_label_1
_geom_angle_atom_site_label_2
_geom_angle_atom_site_label_3
_geom_angle
C11 O2 C14 117.51(10)
C1 N1 C7 106.63(12)
C1 N2 C5 122.51(11)
C1 N2 C6 107.43(11)
C5 N2 C6 130.04(12)
N1 C1 N2 110.13(12)
N1 C1 C2 131.44(12)
N2 C1 C2 118.42(12)
C1 C2 C3 119.34(12)
C2 C3 C4 120.34(13)
C3 C4 C5 120.44(12)
N2 C5 C4 118.92(12)
N2 C6 C7 105.57(11)
N1 C7 C6 110.23(11)
N1 C7 C8 121.01(12)
C6 C7 C8 128.74(11)
C7 C8 C9 121.02(12)
C7 C8 C13 121.12(11)
C9 C8 C13 117.86(11)
C8 C9 C10 121.91(12)
C9 C10 C11 119.41(11)
O2 C11 C10 115.53(11)
O2 C11 C12 124.35(11)
C10 C11 C12 120.11(11)
C11 C12 C13 120.22(12)
O1 C13 C8 121.98(11)
O1 C13 C12 117.53(11)
C8 C13 C12 120.49(11)

loop_
_geom_bond_atom_site_label_1
_geom_bond_atom_site_label_2
_geom_bond_distance
O1 C13 1.3514(15)
O2 C11 1.3574(15)
O2 C14 1.4244(15)
N1 C1 1.3244(18)
N1 C7 1.3768(16)
N2 C1 1.3964(18)
N2 C5 1.3713(18)
N2 C6 1.3763(15)
C1 C2 1.415(2)
C2 C3 1.3669(19)
C3 C4 1.4268(19)
C4 C5 1.364(2)
C6 C7 1.3849(18)
C7 C8 1.4593(17)
C8 C9 1.4064(18)
C8 C13 1.4114(18)
C9 C10 1.3816(19)
C10 C11 1.4049(19)
C11 C12 1.3874(17)
C12 C13 1.4006(17)

loop_
_geom_hbond_atom_site_label_D
_geom_hbond_atom_site_label_H
_geom_hbond_atom_site_label_A
_geom_hbond_distance_DH
_geom_hbond_distance_HA
_geom_hbond_distance_DA
_geom_hbond_angle_DHA
O1 H15 N1 0.990(12) 1.682(13) 2.6020(14) 152.7(11)
O1 H15 C7 0.990(12) 2.304(13) 2.8832(15) 116.4(9)

loop_
_restr_distance_atom_site_label_1
_restr_distance_atom_site_label_2
_restr_distance_target
_restr_distance_target_weight_param
C5 H5 1.083 0.001
C4 H4 1.083 0.001
C3 H3 1.083 0.001
C2 H2 1.083 0.001
C6 H6 1.083 0.001
C12 H12 1.083 0.001
C10 H10 1.083 0.001
C9 H9 1.083 0.001
C14 H14a 1.077 0.001
C14 H14b 1.077 0.001
C14 H14c 1.077 0.001
O1 H15 0.992 0.001

_cod_database_fobs_code 2108335
